data_1507101
loop_
_publ_author_name
'Howells, Dean M.'
'Barker, Sarah M.'
'Watson, Faye C.'
'Light, Mark E.'
'Hursthouse, Michael B.'
'Kilburn, Jeremy D.'

_publ_section_title
;
 Samarium diiodide coupling of enones: a remarkable cascade sequence.
;
_journal_issue 12
_journal_name_full 'Organic letters'
_journal_page_first 1943
_journal_page_last 1945
_journal_paper_doi 10.1021/ol049563w
_journal_volume 6
_journal_year 2004
_chemical_formula_sum 'C12 H20 O2'
_chemical_formula_weight 196.28
_chemical_name_systematic
;
?
;
_space_group_IT_number 14
_symmetry_cell_setting monoclinic
_symmetry_space_group_name_Hall '-P 2ybc'
_symmetry_space_group_name_H-M 'P 1 21/c 1'
_atom_sites_solution_hydrogens geom
_atom_sites_solution_primary direct
_atom_sites_solution_secondary difmap
_audit_creation_method SHELXL-97
_cell_angle_alpha 90.00
_cell_angle_beta 113.24(3)
_cell_angle_gamma 90.00
_cell_formula_units_Z 4
_cell_length_a 12.081(2)
_cell_length_b 8.9358(18)
_cell_length_c 11.019(2)
_cell_measurement_reflns_used 3189
_cell_measurement_temperature 293(2)
_cell_measurement_theta_max 27.48
_cell_measurement_theta_min 2.91
_cell_volume 1093.0(4)
_computing_structure_refinement 'SHELXL-97 (Sheldrick, 1997)'
_computing_structure_solution 'SHELXS-97 (Sheldrick, 1990)'
_diffrn_ambient_temperature 120(2)
_diffrn_detector_area_resol_mean 9.091
_diffrn_measured_fraction_theta_full 0.989
_diffrn_measured_fraction_theta_max 0.989
_diffrn_measurement_device_type 'Bruker Nonius Kappa CCD Area detector'
_diffrn_measurement_method '\f and \w scans to fill the asymmetric unit'
_diffrn_radiation_monochromator graphite
_diffrn_radiation_source 'Bruker Nonius FR591 Rotating ANode'
_diffrn_radiation_type MoK\a
_diffrn_radiation_wavelength 0.71073
_diffrn_reflns_av_R_equivalents 0.0778
_diffrn_reflns_av_sigmaI/netI 0.0962
_diffrn_reflns_limit_h_max 15
_diffrn_reflns_limit_h_min -14
_diffrn_reflns_limit_k_max 11
_diffrn_reflns_limit_k_min -11
_diffrn_reflns_limit_l_max 13
_diffrn_reflns_limit_l_min -14
_diffrn_reflns_number 8144
_diffrn_reflns_theta_full 27.49
_diffrn_reflns_theta_max 27.49
_diffrn_reflns_theta_min 2.93
_exptl_absorpt_coefficient_mu 0.079
_exptl_absorpt_correction_T_max 0.9984
_exptl_absorpt_correction_T_min 0.9859
_exptl_absorpt_correction_type multi-scan
_exptl_absorpt_process_details 'SORTAV Blessing (1997)'
_exptl_crystal_colour colourless
_exptl_crystal_density_diffrn 1.193
_exptl_crystal_density_method 'not measured'
_exptl_crystal_description plate
_exptl_crystal_F_000 432
_exptl_crystal_size_max 0.18
_exptl_crystal_size_mid 0.14
_exptl_crystal_size_min 0.02
_refine_diff_density_max 0.156
_refine_diff_density_min -0.173
_refine_diff_density_rms 0.034
_refine_ls_extinction_coef 0.026(6)
_refine_ls_extinction_expression Fc^*^=kFc[1+0.001xFc^2^\l^3^/sin(2\q)]^-1/4^
_refine_ls_extinction_method SHELXL
_refine_ls_goodness_of_fit_ref 0.974
_refine_ls_hydrogen_treatment mixed
_refine_ls_matrix_type full
_refine_ls_number_parameters 130
_refine_ls_number_reflns 2485
_refine_ls_number_restraints 0
_refine_ls_restrained_S_all 0.974
_refine_ls_R_factor_all 0.1316
_refine_ls_R_factor_gt 0.0525
_refine_ls_shift/su_max 0.003
_refine_ls_shift/su_mean 0.001
_refine_ls_structure_factor_coef Fsqd
_refine_ls_weighting_details 'calc w=1/[\s^2^(Fo^2^)+(0.0556P)^2^+0.0000P] where P=(Fo^2^+2Fc^2^)/3'
_refine_ls_weighting_scheme calc
_refine_ls_wR_factor_gt 0.1076
_refine_ls_wR_factor_ref 0.1325
_reflns_number_gt 1259
_reflns_number_total 2485
_reflns_threshold_expression >2sigma(I)
_cod_data_source_file ol049563wsi20040324_035201.cif
_cod_data_source_block s92
_cod_depositor_comments
;
The following automatic conversions were performed:

'_symmetry_cell_setting' value 'Monoclinic' changed to 'monoclinic'
according to /home/saulius/struct/CIF-dictionaries/cif_core.dic
dictionary named 'cif_core.dic' version 2.4.1 from 2010-06-29.

Automatic conversion script
Id: cif_fix_values 1715 2011-07-08 13:25:40Z adriana 
;
_cod_original_sg_symbol_H-M P2(1)/c
_cod_database_code 1507101

loop_
_symmetry_equiv_pos_as_xyz
'x, y, z'
'-x, y+1/2, -z+1/2'
'-x, -y, -z'
'x, -y-1/2, z-1/2'

loop_
_atom_site_label
_atom_site_type_symbol
_atom_site_fract_x
_atom_site_fract_y
_atom_site_fract_z
_atom_site_U_iso_or_equiv
_atom_site_adp_type
_atom_site_occupancy
_atom_site_symmetry_multiplicity
_atom_site_calc_flag
_atom_site_refinement_flags
C1 C 0.66803(16) 0.45336(18) 0.93415(17) 0.0431(5) Uani 1 1 d .
C2 C 0.66652(18) 0.5860(2) 1.0196(2) 0.0615(6) Uani 1 1 d .
H2A H 0.5935 0.5834 1.0363 0.074 Uiso 1 1 calc R
H2B H 0.6665 0.6782 0.9731 0.074 Uiso 1 1 calc R
C3 C 0.7757(2) 0.5835(2) 1.1504(2) 0.0684(7) Uani 1 1 d .
H3A H 0.7836 0.6803 1.1928 0.082 Uiso 1 1 calc R
H3B H 0.7628 0.5093 1.2078 0.082 Uiso 1 1 calc R
C4 C 0.89178(19) 0.5476(2) 1.1342(2) 0.0682(6) Uani 1 1 d .
H4A H 0.9532 0.5206 1.2194 0.082 Uiso 1 1 calc R
H4B H 0.9191 0.6361 1.1032 0.082 Uiso 1 1 calc R
C5 C 0.87613(17) 0.4199(2) 1.03725(18) 0.0506(5) Uani 1 1 d .
H5 H 0.9525 0.3976 1.0295 0.061 Uiso 1 1 calc R
C6 C 0.78026(17) 0.46223(19) 0.90429(18) 0.0502(5) Uani 1 1 d .
H6A H 0.7771 0.3917 0.8361 0.060 Uiso 1 1 calc R
H6B H 0.7927 0.5624 0.8782 0.060 Uiso 1 1 calc R
C7 C 0.82250(15) 0.27755(18) 1.07064(16) 0.0421(5) Uani 1 1 d .
H7 H 0.8510 0.2677 1.1668 0.051 Uiso 1 1 calc R
C8 C 0.68468(14) 0.30455(16) 1.01121(15) 0.0372(4) Uani 1 1 d .
H8 H 0.6601 0.3220 1.0848 0.045 Uiso 1 1 calc R
C9 C 0.61136(15) 0.17210(17) 0.93159(16) 0.0396(5) Uani 1 1 d .
H9 H 0.5279 0.1840 0.9227 0.047 Uiso 1 1 calc R
C10 C 0.65956(17) 0.02675(19) 1.00347(17) 0.0516(5) Uani 1 1 d .
H10A H 0.6115 -0.0553 0.9515 0.062 Uiso 1 1 calc R
H10B H 0.6504 0.0280 1.0871 0.062 Uiso 1 1 calc R
C11 C 0.79161(17) -0.0019(2) 1.0299(2) 0.0618(6) Uani 1 1 d .
H11A H 0.7962 -0.0782 0.9694 0.074 Uiso 1 1 calc R
H11B H 0.8322 -0.0402 1.1190 0.074 Uiso 1 1 calc R
C12 C 0.85715(16) 0.13808(19) 1.01428(18) 0.0512(5) Uani 1 1 d .
H12A H 0.9433 0.1224 1.0586 0.061 Uiso 1 1 calc R
H12B H 0.8388 0.1539 0.9212 0.061 Uiso 1 1 calc R
O1 O 0.55889(12) 0.45937(14) 0.81835(14) 0.0671(5) Uani 1 1 d .
H1 H 0.5519 0.3826 0.7752 0.101 Uiso 1 1 calc R
O2 O 0.61244(11) 0.17225(13) 0.80143(11) 0.0486(4) Uani 1 1 d .
H2 H 0.5644 0.1099 0.7554 0.073 Uiso 1 1 calc R

loop_
_atom_site_aniso_label
_atom_site_aniso_U_11
_atom_site_aniso_U_22
_atom_site_aniso_U_33
_atom_site_aniso_U_23
_atom_site_aniso_U_13
_atom_site_aniso_U_12
C1 0.0400(11) 0.0394(10) 0.0419(11) 0.0015(8) 0.0077(9) -0.0002(8)
C2 0.0638(14) 0.0410(11) 0.0839(16) -0.0072(10) 0.0335(13) -0.0017(9)
C3 0.0900(18) 0.0523(13) 0.0666(15) -0.0227(10) 0.0349(14) -0.0216(11)
C4 0.0633(15) 0.0622(15) 0.0668(15) -0.0101(10) 0.0124(12) -0.0232(11)
C5 0.0399(11) 0.0509(11) 0.0587(13) -0.0016(9) 0.0171(10) -0.0094(8)
C6 0.0609(13) 0.0432(11) 0.0498(12) 0.0064(9) 0.0254(10) -0.0085(9)
C7 0.0374(11) 0.0474(11) 0.0334(10) 0.0036(8) 0.0053(8) -0.0040(8)
C8 0.0371(10) 0.0407(10) 0.0333(10) -0.0012(7) 0.0135(8) -0.0038(7)
C9 0.0354(11) 0.0439(11) 0.0392(11) -0.0031(8) 0.0144(8) -0.0066(8)
C10 0.0594(13) 0.0414(11) 0.0523(13) 0.0025(8) 0.0202(10) -0.0096(9)
C11 0.0633(15) 0.0445(12) 0.0725(15) 0.0086(10) 0.0213(12) 0.0063(10)
C12 0.0388(11) 0.0513(12) 0.0567(13) 0.0052(9) 0.0115(9) 0.0058(9)
O1 0.0553(9) 0.0512(9) 0.0659(10) 0.0063(7) -0.0070(8) 0.0108(7)
O2 0.0506(9) 0.0508(8) 0.0366(8) -0.0061(5) 0.0091(6) -0.0099(6)

loop_
_atom_type_symbol
_atom_type_description
_atom_type_scat_dispersion_real
_atom_type_scat_dispersion_imag
_atom_type_scat_source
C C 0.0033 0.0016 'International Tables Vol C Tables 4.2.6.8 and 6.1.1.4'
H H 0.0000 0.0000 'International Tables Vol C Tables 4.2.6.8 and 6.1.1.4'
O O 0.0106 0.0060 'International Tables Vol C Tables 4.2.6.8 and 6.1.1.4'

loop_
_geom_angle_atom_site_label_1
_geom_angle_atom_site_label_2
_geom_angle_atom_site_label_3
_geom_angle
O1 C1 C6 113.14(16)
O1 C1 C2 106.95(14)
C6 C1 C2 108.90(15)
O1 C1 C8 113.37(13)
C6 C1 C8 103.29(13)
C2 C1 C8 111.19(15)
C1 C2 C3 110.93(15)
C1 C2 H2A 109.5
C3 C2 H2A 109.5
C1 C2 H2B 109.5
C3 C2 H2B 109.5
H2A C2 H2B 108.0
C4 C3 C2 112.81(17)
C4 C3 H3A 109.0
C2 C3 H3A 109.0
C4 C3 H3B 109.0
C2 C3 H3B 109.0
H3A C3 H3B 107.8
C3 C4 C5 112.12(16)
C3 C4 H4A 109.2
C5 C4 H4A 109.2
C3 C4 H4B 109.2
C5 C4 H4B 109.2
H4A C4 H4B 107.9
C6 C5 C4 109.13(16)
C6 C5 C7 101.80(14)
C4 C5 C7 113.55(16)
C6 C5 H5 110.7
C4 C5 H5 110.7
C7 C5 H5 110.7
C5 C6 C1 100.66(15)
C5 C6 H6A 111.6
C1 C6 H6A 111.6
C5 C6 H6B 111.6
C1 C6 H6B 111.6
H6A C6 H6B 109.4
C12 C7 C5 111.73(15)
C12 C7 C8 112.19(13)
C5 C7 C8 104.73(14)
C12 C7 H7 109.4
C5 C7 H7 109.4
C8 C7 H7 109.4
C9 C8 C1 115.44(14)
C9 C8 C7 113.86(13)
C1 C8 C7 104.54(12)
C9 C8 H8 107.5
C1 C8 H8 107.5
C7 C8 H8 107.5
O2 C9 C10 111.68(13)
O2 C9 C8 109.86(13)
C10 C9 C8 110.34(14)
O2 C9 H9 108.3
C10 C9 H9 108.3
C8 C9 H9 108.3
C9 C10 C11 113.67(14)
C9 C10 H10A 108.8
C11 C10 H10A 108.8
C9 C10 H10B 108.8
C11 C10 H10B 108.8
H10A C10 H10B 107.7
C10 C11 C12 112.99(15)
C10 C11 H11A 109.0
C12 C11 H11A 109.0
C10 C11 H11B 109.0
C12 C11 H11B 109.0
H11A C11 H11B 107.8
C7 C12 C11 112.74(15)
C7 C12 H12A 109.0
C11 C12 H12A 109.0
C7 C12 H12B 109.0
C11 C12 H12B 109.0
H12A C12 H12B 107.8
C1 O1 H1 109.5
C9 O2 H2 109.5

loop_
_geom_bond_atom_site_label_1
_geom_bond_atom_site_label_2
_geom_bond_distance
C1 O1 1.429(2)
C1 C6 1.518(3)
C1 C2 1.518(2)
C1 C8 1.548(2)
C2 C3 1.523(3)
C2 H2A 0.9700
C2 H2B 0.9700
C3 C4 1.516(3)
C3 H3A 0.9700
C3 H3B 0.9700
C4 C5 1.523(3)
C4 H4A 0.9700
C4 H4B 0.9700
C5 C6 1.514(3)
C5 C7 1.537(2)
C5 H5 0.9800
C6 H6A 0.9700
C6 H6B 0.9700
C7 C12 1.523(2)
C7 C8 1.549(2)
C7 H7 0.9800
C8 C9 1.530(2)
C8 H8 0.9800
C9 O2 1.439(2)
C9 C10 1.513(2)
C9 H9 0.9800
C10 C11 1.526(3)
C10 H10A 0.9700
C10 H10B 0.9700
C11 C12 1.526(2)
C11 H11A 0.9700
C11 H11B 0.9700
C12 H12A 0.9700
C12 H12B 0.9700
O1 H1 0.8200
O2 H2 0.8200
